data_4303525
loop_
_publ_author_name
'Mei-Lin Ho'
'Kew-Yu Chen'
'Gene-Hsiang Lee'
'Yu-Chun Chen'
'Chih-Chieh Wang'
'Jyh-Fu Lee'
'Wen-Chun Chung'
'Pi-Tai Chou'

_publ_section_title
;
Mercury(II) Recognition and Fluorescence Imagingin Vitrothrough a
3D-Complexation Structure
;
_journal_name_full 'Inorganic Chemistry'
_journal_page_first 10304
_journal_page_last 10311
_journal_paper_doi 10.1021/ic901613s
_journal_volume 48
_journal_year 2009
_chemical_formula_sum 'C32 H46 Cl4 Hg N4 O20 S4'
_chemical_formula_weight 1277.36
_chemical_name_systematic
; 
 ? 
;
_space_group_IT_number 15
_symmetry_cell_setting monoclinic
_symmetry_space_group_name_Hall '-C 2yc'
_symmetry_space_group_name_H-M 'C 1 2/c 1'
_atom_sites_solution_hydrogens geom
_atom_sites_solution_primary direct
_atom_sites_solution_secondary difmap
_audit_creation_method SHELXL-97
_cell_angle_alpha 90.00
_cell_angle_beta 119.1335(7)
_cell_angle_gamma 90.00
_cell_formula_units_Z 4
_cell_length_a 26.2169(4)
_cell_length_b 10.8426(2)
_cell_length_c 17.7090(3)
_cell_measurement_reflns_used all
_cell_measurement_temperature 150(2)
_cell_measurement_theta_max 27.50
_cell_measurement_theta_min 1.00
_cell_volume 4397.09(13)
_computing_cell_refinement DENZO-SMN
_computing_data_collection 'NONIUS COLLECT'
_computing_data_reduction DENZO-SMN
_computing_molecular_graphics 'Bruker SHELXTL'
_computing_publication_material 'Bruker SHELXTL'
_computing_structure_refinement 'SHELXL-97 (Sheldrick, 1997)'
_computing_structure_solution 'SHELXS-97 (Sheldrick, 1990)'
_diffrn_ambient_temperature 150(2)
_diffrn_measured_fraction_theta_full 0.992
_diffrn_measured_fraction_theta_max 0.992
_diffrn_measurement_device_type 'NONIUS KappaCCD'
_diffrn_measurement_method '\w scans'
_diffrn_radiation_monochromator graphite
_diffrn_radiation_source 'fine-focus sealed tube'
_diffrn_radiation_type MoK\a
_diffrn_radiation_wavelength 0.71073
_diffrn_reflns_av_R_equivalents 0.0602
_diffrn_reflns_av_sigmaI/netI 0.0516
_diffrn_reflns_limit_h_max 34
_diffrn_reflns_limit_h_min -30
_diffrn_reflns_limit_k_max 14
_diffrn_reflns_limit_k_min -11
_diffrn_reflns_limit_l_max 19
_diffrn_reflns_limit_l_min -22
_diffrn_reflns_number 12950
_diffrn_reflns_theta_full 27.50
_diffrn_reflns_theta_max 27.50
_diffrn_reflns_theta_min 1.78
_exptl_absorpt_coefficient_mu 4.018
_exptl_absorpt_correction_T_max 0.817
_exptl_absorpt_correction_T_min 0.281
_exptl_absorpt_correction_type multi-scan
_exptl_crystal_colour light-yellow
_exptl_crystal_density_diffrn 1.930
_exptl_crystal_density_meas ?
_exptl_crystal_density_method 'not measured'
_exptl_crystal_description plate
_exptl_crystal_F_000 2552
_exptl_crystal_size_max 0.45
_exptl_crystal_size_mid 0.35
_exptl_crystal_size_min 0.10
_refine_diff_density_max 0.872
_refine_diff_density_min -1.301
_refine_diff_density_rms 0.121
_refine_ls_extinction_method none
_refine_ls_goodness_of_fit_ref 1.087
_refine_ls_hydrogen_treatment constr
_refine_ls_matrix_type full
_refine_ls_number_parameters 314
_refine_ls_number_reflns 5006
_refine_ls_number_restraints 0
_refine_ls_restrained_S_all 1.087
_refine_ls_R_factor_all 0.0418
_refine_ls_R_factor_gt 0.0360
_refine_ls_shift/su_max 0.001
_refine_ls_shift/su_mean 0.000
_refine_ls_structure_factor_coef Fsqd
_refine_ls_weighting_details 'calc w=1/[\s^2^(Fo^2^)+(0.0514P)^2^+1.8685P] where P=(Fo^2^+2Fc^2^)/3'
_refine_ls_weighting_scheme calc
_refine_ls_wR_factor_gt 0.0898
_refine_ls_wR_factor_ref 0.0926
_reflns_number_gt 4486
_reflns_number_total 5006
_reflns_threshold_expression >2sigma(I)
_cod_data_source_file ic901613s_si_001_1.cif
_cod_data_source_block ic13159
_cod_depositor_comments
;
The following automatic conversions were performed:
'_symmetry_cell_setting' value 'Monoclinic' changed to 'monoclinic'
according to '/home/saulius/struct/CIF-dictionaries/cif_core.dic'
dictionary named 'cif_core.dic' version 2.4.1 from 2010-06-29.

Automatic conversion script
Id: cif_fix_enum 1527 2010-12-29 10:47:43Z saulius 

The following automatic conversions were performed:

'_exptl_crystal_density_meas' value 'not_measured' was changed to '?'
- the value is perceived as not measured.

Automatic conversion script
Id: cif_fix_values 3008 2015-01-20 13:52:24Z robertas 
;
_cod_database_code 4303525

loop_
_symmetry_equiv_pos_as_xyz
'x, y, z'
'-x, y, -z+1/2'
'x+1/2, y+1/2, z'
'-x+1/2, y+1/2, -z+1/2'
'-x, -y, -z'
'x, -y, z-1/2'
'-x+1/2, -y+1/2, -z'
'x+1/2, -y+1/2, z-1/2'

loop_
_atom_site_label
_atom_site_type_symbol
_atom_site_fract_x
_atom_site_fract_y
_atom_site_fract_z
_atom_site_U_iso_or_equiv
_atom_site_adp_type
_atom_site_occupancy
_atom_site_symmetry_multiplicity
_atom_site_calc_flag
_atom_site_refinement_flags
_atom_site_disorder_assembly
_atom_site_disorder_group
Hg Hg 1.0000 0.270920(17) 0.7500 0.03204(9) Uani 1 2 d S . .
S1 S 1.04965(4) 0.08976(9) 0.71059(6) 0.0333(2) Uani 1 1 d . . .
S2 S 1.03221(4) 0.45451(10) 0.68446(8) 0.0487(3) Uani 1 1 d . . .
O1 O 0.85790(11) 0.3487(3) 0.67156(17) 0.0412(6) Uani 1 1 d . . .
H1 H 0.8488 0.3718 0.7087 0.062 Uiso 1 1 calc R . .
N1 N 0.93103(14) 0.2474(3) 0.5734(2) 0.0279(6) Uani 1 1 d . . .
N2 N 0.79532(12) 0.0527(3) 0.44511(18) 0.0344(7) Uani 1 1 d . . .
H2 H 0.8153 0.0907 0.4241 0.041 Uiso 1 1 calc R . .
C1 C 1.00343(15) 0.0755(3) 0.5951(2) 0.0312(7) Uani 1 1 d . . .
H1A H 1.0223 0.1217 0.5670 0.037 Uiso 1 1 calc R . .
H1B H 1.0031 -0.0125 0.5799 0.037 Uiso 1 1 calc R . .
C2 C 0.93979(15) 0.1187(3) 0.5541(2) 0.0309(7) Uani 1 1 d . . .
H2A H 0.9218 0.1096 0.4906 0.037 Uiso 1 1 calc R . .
H2B H 0.9186 0.0632 0.5738 0.037 Uiso 1 1 calc R . .
C3 C 0.95669(17) 0.3366(4) 0.5377(2) 0.0364(8) Uani 1 1 d . . .
H3A H 0.9300 0.3456 0.4748 0.044 Uiso 1 1 calc R . .
H3B H 0.9942 0.3034 0.5458 0.044 Uiso 1 1 calc R . .
C4 C 0.96727(17) 0.4628(4) 0.5803(2) 0.0404(9) Uani 1 1 d . . .
H4A H 0.9334 0.4870 0.5873 0.048 Uiso 1 1 calc R . .
H4B H 0.9724 0.5253 0.5437 0.048 Uiso 1 1 calc R . .
C5 C 1.0255(3) 0.5867(4) 0.7413(4) 0.0680(15) Uani 1 1 d . . .
H5A H 1.0619 0.5936 0.7974 0.082 Uiso 1 1 calc R . .
H5B H 1.0227 0.6615 0.7074 0.082 Uiso 1 1 calc R . .
C6 C 1.0300(2) -0.0424(4) 0.7525(3) 0.0497(11) Uani 1 1 d . . .
H6A H 1.0322 -0.1161 0.7212 0.060 Uiso 1 1 calc R . .
H6B H 1.0600 -0.0523 0.8139 0.060 Uiso 1 1 calc R . .
C7 C 0.86710(17) 0.2749(3) 0.5301(3) 0.0327(8) Uani 1 1 d . . .
H7A H 0.8503 0.2592 0.4674 0.039 Uiso 1 1 calc R . .
H7B H 0.8620 0.3638 0.5375 0.039 Uiso 1 1 calc R . .
C8 C 0.83283(15) 0.2014(4) 0.5631(2) 0.0299(7) Uani 1 1 d . . .
C9 C 0.82888(18) 0.2448(3) 0.6337(3) 0.0326(8) Uani 1 1 d . . .
C10 C 0.79588(16) 0.1826(4) 0.6660(3) 0.0392(9) Uani 1 1 d . . .
H10 H 0.7951 0.2132 0.7157 0.047 Uiso 1 1 calc R . .
C11 C 0.76566(15) 0.0801(4) 0.6261(2) 0.0398(9) Uani 1 1 d . . .
H11 H 0.7442 0.0383 0.6487 0.048 Uiso 1 1 calc R . .
C12 C 0.76524(15) 0.0334(4) 0.5513(2) 0.0357(8) Uani 1 1 d . . .
C13 C 0.79861(14) 0.0972(4) 0.5201(2) 0.0316(7) Uani 1 1 d . . .
C14 C 0.73213(17) -0.0694(4) 0.5067(3) 0.0438(9) Uani 1 1 d . . .
H14 H 0.7102 -0.1124 0.5281 0.053 Uiso 1 1 calc R . .
C15 C 0.73094(17) -0.1088(4) 0.4321(3) 0.0457(10) Uani 1 1 d . . .
H15 H 0.7083 -0.1784 0.4016 0.055 Uiso 1 1 calc R . .
C16 C 0.76324(16) -0.0455(4) 0.4025(2) 0.0404(9) Uani 1 1 d . . .
H16 H 0.7628 -0.0719 0.3510 0.048 Uiso 1 1 calc R . .
Cl1 Cl 0.89815(5) 0.22959(8) 0.99878(7) 0.0369(2) Uani 1 1 d . . .
O2 O 0.87202(18) 0.1985(4) 1.0504(3) 0.0715(10) Uani 1 1 d . . .
O3 O 0.87562(15) 0.3468(3) 0.9582(2) 0.0599(9) Uani 1 1 d . . .
O4 O 0.88227(14) 0.1379(3) 0.9326(3) 0.0653(10) Uani 1 1 d . . .
O5 O 0.96099(15) 0.2356(3) 1.0515(3) 0.0488(8) Uani 1 1 d . . .
Cl2 Cl 0.84241(6) 0.79491(11) 0.78313(7) 0.0490(3) Uani 1 1 d . . .
O6 O 0.83780(19) 0.8930(3) 0.8312(2) 0.0716(11) Uani 1 1 d . A .
O7 O 0.8443(3) 0.8299(5) 0.7098(3) 0.1068(18) Uani 1 1 d . A .
O8 O 0.8171(4) 0.6916(8) 0.7871(6) 0.062(3) Uani 0.542(11) 1 d P A 1
O9 O 0.9089(3) 0.7816(7) 0.8405(5) 0.071(3) Uani 0.542(11) 1 d P A 1
O8' O 0.7744(4) 0.7723(9) 0.7225(8) 0.080(4) Uani 0.458(11) 1 d P A 2
O9' O 0.8589(10) 0.6757(11) 0.8210(8) 0.133(7) Uani 0.458(11) 1 d P A 2
O10 O 0.82869(12) 0.4329(3) 0.78517(17) 0.0488(7) Uani 1 1 d . . .
H10A H 0.8487 0.3856 0.8405 0.073 Uiso 1 1 d R . .
H10B H 0.8384 0.5048 0.8016 0.073 Uiso 1 1 d R . .

loop_
_atom_site_aniso_label
_atom_site_aniso_U_11
_atom_site_aniso_U_22
_atom_site_aniso_U_33
_atom_site_aniso_U_23
_atom_site_aniso_U_13
_atom_site_aniso_U_12
Hg 0.04302(14) 0.02209(12) 0.03903(14) 0.000 0.02626(11) 0.000
S1 0.0312(4) 0.0351(5) 0.0316(5) -0.0051(4) 0.0139(4) 0.0043(4)
S2 0.0404(5) 0.0386(6) 0.0624(7) 0.0064(5) 0.0215(5) -0.0078(4)
O1 0.0443(15) 0.0451(17) 0.0413(15) -0.0086(13) 0.0263(13) -0.0050(13)
N1 0.0309(16) 0.0304(15) 0.0252(16) 0.0003(12) 0.0158(14) 0.0002(11)
N2 0.0313(15) 0.0384(18) 0.0305(15) 0.0000(14) 0.0125(13) 0.0039(13)
C1 0.0354(17) 0.035(2) 0.0301(18) 0.0002(15) 0.0216(16) 0.0031(15)
C2 0.0372(18) 0.0300(19) 0.0268(17) -0.0019(14) 0.0166(16) 0.0026(15)
C3 0.044(2) 0.040(2) 0.036(2) 0.0075(17) 0.0270(18) 0.0010(17)
C4 0.048(2) 0.030(2) 0.050(2) 0.0102(18) 0.030(2) 0.0025(17)
C5 0.100(4) 0.030(2) 0.061(3) -0.001(2) 0.029(3) -0.021(3)
C6 0.088(3) 0.032(2) 0.034(2) 0.0075(18) 0.033(2) 0.024(2)
C7 0.0348(19) 0.032(2) 0.034(2) 0.0039(15) 0.0187(18) 0.0032(15)
C8 0.0270(16) 0.0346(19) 0.0289(18) 0.0030(15) 0.0143(15) 0.0048(14)
C9 0.0291(18) 0.038(2) 0.030(2) 0.0000(15) 0.0136(17) 0.0028(14)
C10 0.0351(19) 0.048(2) 0.039(2) 0.0024(19) 0.0216(18) 0.0051(18)
C11 0.0333(18) 0.048(2) 0.044(2) 0.0074(19) 0.0233(18) 0.0037(17)
C12 0.0340(18) 0.034(2) 0.038(2) 0.0037(17) 0.0167(17) 0.0043(15)
C13 0.0273(16) 0.035(2) 0.0293(17) 0.0040(15) 0.0114(14) 0.0070(14)
C14 0.0375(19) 0.042(2) 0.048(2) 0.0063(19) 0.0181(19) -0.0010(18)
C15 0.042(2) 0.037(2) 0.049(2) -0.0056(19) 0.0140(19) -0.0042(18)
C16 0.0383(19) 0.036(2) 0.035(2) -0.0023(17) 0.0086(17) 0.0070(17)
Cl1 0.0452(5) 0.0294(5) 0.0477(6) -0.0009(4) 0.0317(5) 0.0013(4)
O2 0.071(2) 0.096(3) 0.068(3) 0.008(2) 0.050(2) 0.001(2)
O3 0.071(2) 0.046(2) 0.053(2) 0.0047(16) 0.0216(17) 0.0020(17)
O4 0.0568(19) 0.060(2) 0.088(3) -0.034(2) 0.0424(19) -0.0151(17)
O5 0.0452(18) 0.0458(19) 0.058(2) -0.0055(14) 0.0276(18) -0.0005(13)
Cl2 0.0737(8) 0.0468(6) 0.0407(6) 0.0048(5) 0.0390(6) 0.0122(5)
O6 0.127(3) 0.053(2) 0.054(2) -0.0187(17) 0.060(2) -0.020(2)
O7 0.196(5) 0.089(3) 0.077(3) -0.035(3) 0.099(3) -0.058(4)
O8 0.076(6) 0.048(5) 0.073(6) -0.010(4) 0.045(5) -0.018(4)
O9 0.046(4) 0.102(7) 0.070(5) 0.028(4) 0.033(4) 0.019(3)
O8' 0.056(6) 0.097(8) 0.093(8) -0.048(6) 0.042(6) -0.021(5)
O9' 0.232(19) 0.038(6) 0.057(7) 0.000(5) 0.015(9) 0.025(10)
O10 0.0564(17) 0.0550(19) 0.0405(15) -0.0058(14) 0.0279(14) 0.0022(15)

loop_
_atom_type_symbol
_atom_type_description
_atom_type_scat_dispersion_real
_atom_type_scat_dispersion_imag
_atom_type_scat_source
C C 0.0033 0.0016 'International Tables Vol C Tables 4.2.6.8 and 6.1.1.4'
H H 0.0000 0.0000 'International Tables Vol C Tables 4.2.6.8 and 6.1.1.4'
N N 0.0061 0.0033 'International Tables Vol C Tables 4.2.6.8 and 6.1.1.4'
O O 0.0106 0.0060 'International Tables Vol C Tables 4.2.6.8 and 6.1.1.4'
S S 0.1246 0.1234 'International Tables Vol C Tables 4.2.6.8 and 6.1.1.4'
Cl Cl 0.1484 0.1585 'International Tables Vol C Tables 4.2.6.8 and 6.1.1.4'
Hg Hg -2.3894 9.2266 'International Tables Vol C Tables 4.2.6.8 and 6.1.1.4'

loop_
_geom_angle_atom_site_label_1
_geom_angle_atom_site_label_2
_geom_angle_atom_site_label_3
_geom_angle
_geom_angle_site_symmetry_1
_geom_angle_site_symmetry_3
_geom_angle_publ_flag
S1 Hg S1 83.43(4) 2_756 . ?
S1 Hg S2 169.85(3) 2_756 . ?
S1 Hg S2 98.09(4) . . ?
S1 Hg S2 98.09(4) 2_756 2_756 ?
S1 Hg S2 169.84(3) . 2_756 ?
S2 Hg S2 82.19(5) . 2_756 ?
C6 S1 C1 103.30(19) . . ?
C6 S1 Hg 101.97(13) . . ?
C1 S1 Hg 102.61(11) . . ?
C4 S2 C5 103.4(2) . . ?
C4 S2 Hg 98.21(12) . . ?
C5 S2 Hg 102.40(16) . . ?
C2 N1 C3 111.2(3) . . ?
C2 N1 C7 109.3(3) . . ?
C3 N1 C7 106.2(3) . . ?
C16 N2 C13 123.4(3) . . ?
C2 C1 S1 119.1(2) . . ?
N1 C2 C1 115.7(3) . . ?
N1 C3 C4 112.7(3) . . ?
C3 C4 S2 108.4(3) . . ?
C5 C5 S2 116.6(3) 2_756 . ?
C6 C6 S1 117.9(2) 2_756 . ?
N1 C7 C8 115.1(3) . . ?
C9 C8 C13 116.7(3) . . ?
C9 C8 C7 119.2(3) . . ?
C13 C8 C7 123.7(3) . . ?
O1 C9 C8 117.5(3) . . ?
O1 C9 C10 120.4(3) . . ?
C8 C9 C10 122.1(4) . . ?
C11 C10 C9 119.9(4) . . ?
C10 C11 C12 121.4(3) . . ?
C14 C12 C11 122.4(3) . . ?
C14 C12 C13 119.9(3) . . ?
C11 C12 C13 117.7(3) . . ?
N2 C13 C8 121.7(3) . . ?
N2 C13 C12 116.4(3) . . ?
C8 C13 C12 122.0(3) . . ?
C15 C14 C12 120.6(4) . . ?
C14 C15 C16 118.8(4) . . ?
N2 C16 C15 121.0(4) . . ?
O2 Cl1 O4 108.8(2) . . ?
O2 Cl1 O3 108.7(2) . . ?
O4 Cl1 O3 108.6(2) . . ?
O2 Cl1 O5 110.4(2) . . ?
O4 Cl1 O5 110.15(19) . . ?
O3 Cl1 O5 110.1(2) . . ?
O8 Cl2 O7 122.3(4) . . ?
O8 Cl2 O6 114.6(4) . . ?
O7 Cl2 O6 114.6(3) . . ?
O8 Cl2 O9' 41.5(8) . . ?
O7 Cl2 O9' 123.6(7) . . ?
O6 Cl2 O9' 119.9(6) . . ?
O8 Cl2 O9 108.9(6) . . ?
O7 Cl2 O9 95.6(4) . . ?
O6 Cl2 O9 94.3(4) . . ?
O9' Cl2 O9 67.5(10) . . ?
O8 Cl2 O8' 58.5(6) . . ?
O7 Cl2 O8' 87.1(5) . . ?
O6 Cl2 O8' 97.3(4) . . ?
O9' Cl2 O8' 99.3(10) . . ?
O9 Cl2 O8' 165.7(5) . . ?

loop_
_geom_bond_atom_site_label_1
_geom_bond_atom_site_label_2
_geom_bond_distance
_geom_bond_site_symmetry_2
_geom_bond_publ_flag
Hg S1 2.6314(9) 2_756 ?
Hg S1 2.6314(9) . ?
Hg S2 2.6413(10) . ?
Hg S2 2.6413(10) 2_756 ?
S1 C6 1.800(4) . ?
S1 C1 1.806(3) . ?
S2 C4 1.804(4) . ?
S2 C5 1.808(5) . ?
O1 C9 1.342(5) . ?
N1 C2 1.481(4) . ?
N1 C3 1.484(4) . ?
N1 C7 1.495(5) . ?
N2 C16 1.339(5) . ?
N2 C13 1.376(4) . ?
C1 C2 1.533(5) . ?
C3 C4 1.521(5) . ?
C5 C5 1.514(11) 2_756 ?
C6 C6 1.533(9) 2_756 ?
C7 C8 1.514(5) . ?
C8 C9 1.387(5) . ?
C8 C13 1.413(5) . ?
C9 C10 1.419(5) . ?
C10 C11 1.349(6) . ?
C11 C12 1.412(5) . ?
C12 C14 1.398(6) . ?
C12 C13 1.421(5) . ?
C14 C15 1.374(6) . ?
C15 C16 1.377(6) . ?
Cl1 O2 1.425(3) . ?
Cl1 O4 1.435(3) . ?
Cl1 O3 1.437(4) . ?
Cl1 O5 1.446(4) . ?
Cl2 O8 1.322(8) . ?
Cl2 O7 1.377(4) . ?
Cl2 O6 1.404(3) . ?
Cl2 O9' 1.423(11) . ?
Cl2 O9 1.539(7) . ?
Cl2 O8' 1.591(10) . ?
